data_7119477
loop_
_publ_author_name
'Hu, Fei-Long'
'Wang, Hui-Fang'
'Guo, Dong'
'Zhang, Hui'
'Lang, Jian-Ping'
'Beves, Jonathon E.'

_publ_section_title
;
 Controlled formation of chiral networks and their reversible chiroptical
 switching behaviour by UV/microwave irradiation
;
_journal_issue 51
_journal_name_full 'Chemical Communications'
_journal_page_first 7990
_journal_page_last 7993
_journal_paper_doi 10.1039/c6cc03256g
_journal_volume 52
_journal_year 2016
_chemical_formula_sum 'C36 H26 Cd N2 O4'
_chemical_formula_weight 662.99
_space_group_IT_number 92
_symmetry_cell_setting tetragonal
_symmetry_space_group_name_Hall 'P 4abw 2nw'
_symmetry_space_group_name_H-M 'P 41 21 2'
_atom_sites_solution_hydrogens geom
_atom_sites_solution_primary direct
_atom_sites_solution_secondary difmap
_audit_creation_method SHELXL-97
_audit_update_record
;
2015-10-05 deposited with the CCDC.
2016-05-27 downloaded from the CCDC.
;
_cell_angle_alpha 90.00
_cell_angle_beta 90.00
_cell_angle_gamma 90.00
_cell_formula_units_Z 8
_cell_length_a 14.4975(2)
_cell_length_b 14.4975(2)
_cell_length_c 29.1189(11)
_cell_measurement_reflns_used 9157
_cell_measurement_temperature 273(2)
_cell_measurement_theta_max 26.80
_cell_measurement_theta_min 2.43
_cell_volume 6120.1(3)
_computing_cell_refinement 'Bruker SMART'
_computing_data_collection 'Bruker SMART'
_computing_data_reduction 'Bruker SHELXTL'
_computing_molecular_graphics 'Bruker SHELXTL'
_computing_publication_material 'Bruker SHELXTL'
_computing_structure_refinement 'SHELXL-97 (Sheldrick, 1997)'
_computing_structure_solution 'SHELXS-97 (Sheldrick, 1990)'
_diffrn_ambient_temperature 273(2)
_diffrn_measured_fraction_theta_full 0.996
_diffrn_measured_fraction_theta_max 0.996
_diffrn_measurement_device_type 'CCD area detector'
_diffrn_measurement_method 'phi and omega scans'
_diffrn_radiation_monochromator graphite
_diffrn_radiation_source 'fine-focus sealed tube'
_diffrn_radiation_type MoK\a
_diffrn_radiation_wavelength 0.71073
_diffrn_reflns_av_R_equivalents 0.0596
_diffrn_reflns_av_sigmaI/netI 0.0670
_diffrn_reflns_limit_h_max 17
_diffrn_reflns_limit_h_min -17
_diffrn_reflns_limit_k_max 17
_diffrn_reflns_limit_k_min -15
_diffrn_reflns_limit_l_max 34
_diffrn_reflns_limit_l_min -34
_diffrn_reflns_number 16218
_diffrn_reflns_theta_full 24.99
_diffrn_reflns_theta_max 24.99
_diffrn_reflns_theta_min 2.53
_exptl_absorpt_coefficient_mu 0.755
_exptl_absorpt_correction_T_max 0.8698
_exptl_absorpt_correction_T_min 0.8575
_exptl_absorpt_process_details sadabs
_exptl_crystal_colour yellow
_exptl_crystal_density_diffrn 1.439
_exptl_crystal_density_method 'not measured'
_exptl_crystal_description block
_exptl_crystal_F_000 2688
_exptl_crystal_size_max 0.21
_exptl_crystal_size_mid 0.20
_exptl_crystal_size_min 0.19
_refine_diff_density_max 0.617
_refine_diff_density_min -0.458
_refine_diff_density_rms 0.092
_refine_ls_abs_structure_details 'Flack H D (1983), Acta Cryst. A39, 876-881'
_refine_ls_abs_structure_Flack 0.00(8)
_refine_ls_extinction_method none
_refine_ls_goodness_of_fit_ref 1.100
_refine_ls_hydrogen_treatment constr
_refine_ls_matrix_type full
_refine_ls_number_parameters 394
_refine_ls_number_reflns 5267
_refine_ls_number_restraints 993
_refine_ls_restrained_S_all 1.056
_refine_ls_R_factor_all 0.0980
_refine_ls_R_factor_gt 0.0791
_refine_ls_shift/su_max 0.100
_refine_ls_shift/su_mean 0.006
_refine_ls_structure_factor_coef Fsqd
_refine_ls_weighting_details 'calc w=1/[\s^2^(Fo^2^)+(0.0553P)^2^+28.9276P] where P=(Fo^2^+2Fc^2^)/3'
_refine_ls_weighting_scheme calc
_refine_ls_wR_factor_gt 0.1845
_refine_ls_wR_factor_ref 0.1967
_reflns_number_gt 4264
_reflns_number_total 5267
_reflns_threshold_expression >2sigma(I)
_cod_data_source_file c6cc03256g2.cif
_cod_data_source_block 1424582
_cod_original_sg_symbol_H-M P4(1)2(1)2
_cod_database_code 7119477

loop_
_symmetry_equiv_pos_as_xyz
'x, y, z'
'-x, -y, z+1/2'
'-y+1/2, x+1/2, z+1/4'
'y+1/2, -x+1/2, z+3/4'
'-x+1/2, y+1/2, -z+1/4'
'x+1/2, -y+1/2, -z+3/4'
'y, x, -z'
'-y, -x, -z+1/2'

loop_
_atom_site_label
_atom_site_type_symbol
_atom_site_fract_x
_atom_site_fract_y
_atom_site_fract_z
_atom_site_U_iso_or_equiv
_atom_site_adp_type
_atom_site_occupancy
_atom_site_symmetry_multiplicity
_atom_site_calc_flag
_atom_site_refinement_flags
_atom_site_disorder_assembly
_atom_site_disorder_group
Cd1 Cd 0.82662(5) 0.92265(5) 0.05582(3) 0.0657(3) Uani 1 1 d . . .
N1 N 0.9430(7) 1.0267(6) 0.0597(3) 0.075(2) Uani 1 1 d U . .
N2 N 0.7185(6) 0.8058(6) 0.0537(3) 0.073(2) Uani 1 1 d U . .
O1 O 0.9338(6) 0.8157(5) 0.0280(3) 0.0791(18) Uani 1 1 d U . .
O2 O 0.7307(7) 1.0306(6) 0.0129(4) 0.098(2) Uani 1 1 d U . .
O3 O 0.8311(8) 0.8662(8) 0.1427(4) 0.123(3) Uani 1 1 d U . .
O4 O 0.7414(8) 0.9748(7) 0.1152(4) 0.114(2) Uani 1 1 d U . .
C1 C 1.0275(9) 1.0084(9) 0.0606(5) 0.087(3) Uani 1 1 d U . .
H1 H 1.0412 0.9459 0.0583 0.104 Uiso 1 1 calc R . .
C2 C 1.1030(9) 1.0641(10) 0.0644(5) 0.099(4) Uani 1 1 d U . .
H2 H 1.1632 1.0422 0.0662 0.119 Uiso 1 1 calc R . .
C3 C 0.9940(11) 1.1847(9) 0.0645(5) 0.096(3) Uani 1 1 d U . .
H3 H 0.9791 1.2471 0.0651 0.115 Uiso 1 1 calc R . .
C4 C 0.9236(10) 1.1176(8) 0.0629(5) 0.089(3) Uani 1 1 d U . .
H4 H 0.8623 1.1364 0.0640 0.107 Uiso 1 1 calc R . .
C5 C 0.0800(13) 0.1586(12) 0.0651(6) 0.133(5) Uani 1 1 d U . .
C6 C 0.1698(13) 0.2157(11) 0.0709(6) 0.141(4) Uani 1 1 d DU . .
H6 H 0.2204 0.1885 0.0851 0.169 Uiso 1 1 calc R . .
C7 C 0.1760(13) 0.2950(11) 0.0574(6) 0.141(4) Uani 1 1 d DU . .
H7 H 0.1228 0.3211 0.0452 0.169 Uiso 1 1 calc R . .
C8 C 0.2577(10) 0.3532(10) 0.0583(6) 0.115(3) Uani 1 1 d U A .
C9 C 0.3332(12) 0.3428(11) 0.0818(6) 0.126(3) Uani 1 1 d U . .
H9 H 0.3397 0.2900 0.0997 0.151 Uiso 1 1 calc R . .
C10 C 0.4060(11) 0.4079(11) 0.0817(6) 0.119(3) Uani 1 1 d U A .
H10 H 0.4589 0.3973 0.0990 0.142 Uiso 1 1 calc R . .
C11 C 0.3982(10) 0.4860(11) 0.0562(6) 0.116(3) Uani 1 1 d U . .
C12 C 0.3181(12) 0.4990(11) 0.0325(6) 0.124(3) Uani 1 1 d U A .
H12 H 0.3095 0.5539 0.0165 0.149 Uiso 1 1 calc R . .
C13 C 0.2479(12) 0.4315(12) 0.0314(7) 0.131(3) Uani 1 1 d U . .
H13 H 0.1960 0.4395 0.0131 0.157 Uiso 1 1 calc R A .
C14 C 0.4501(17) 0.576(2) 0.0469(11) 0.107(3) Uani 0.50 1 d PDU A 1
H14 H 0.4239 0.6243 0.0305 0.128 Uiso 0.50 1 calc PR A 1
C15 C 0.5309(17) 0.580(2) 0.0629(11) 0.105(3) Uani 0.50 1 d PDU A 1
H15 H 0.5569 0.5290 0.0773 0.126 Uiso 0.50 1 calc PR A 1
C15' C 0.484(2) 0.6278(17) 0.0550(12) 0.105(3) Uani 0.50 1 d PDU A 2
H15' H 0.4312 0.6614 0.0484 0.126 Uiso 0.50 1 calc PR A 2
C14' C 0.487(2) 0.5443(17) 0.0626(12) 0.107(3) Uani 0.50 1 d PDU A 2
H14' H 0.5420 0.5166 0.0720 0.128 Uiso 0.50 1 calc PR A 2
C16 C 0.5846(11) 0.6683(10) 0.0582(5) 0.106(3) Uani 1 1 d U . .
C17 C 0.6694(11) 0.6520(9) 0.0639(5) 0.103(3) Uani 1 1 d U A .
H17 H 0.6856 0.5914 0.0705 0.123 Uiso 1 1 calc R . .
C18 C 0.7426(10) 0.7171(9) 0.0610(5) 0.095(3) Uani 1 1 d U . .
H18 H 0.8040 0.6994 0.0641 0.114 Uiso 1 1 calc R A .
C19 C 0.6311(9) 0.8231(10) 0.0495(5) 0.096(3) Uani 1 1 d U . .
H19 H 0.6153 0.8844 0.0443 0.115 Uiso 1 1 calc R A .
C20 C 0.5626(10) 0.7647(10) 0.0517(6) 0.107(3) Uani 1 1 d U A .
H20 H 0.5018 0.7845 0.0492 0.129 Uiso 1 1 calc R . .
C21 C 0.9977(10) 0.7540(8) 0.0234(5) 0.080(3) Uani 1 1 d U . .
C22 C 1.0253(10) 0.7025(8) 0.0658(5) 0.091(3) Uani 1 1 d U . .
C23 C 0.9727(11) 0.7123(10) 0.1076(5) 0.108(3) Uani 1 1 d U . .
H23 H 0.9272 0.7574 0.1088 0.129 Uiso 1 1 calc R . .
C24 C 0.9867(12) 0.6571(10) 0.1465(6) 0.115(4) Uani 1 1 d U . .
H24 H 0.9486 0.6637 0.1720 0.137 Uiso 1 1 calc R . .
C25 C 1.0538(12) 0.5958(11) 0.1470(6) 0.111(4) Uani 1 1 d U . .
C26 C 1.1112(11) 0.5843(10) 0.1094(6) 0.108(4) Uani 1 1 d U . .
H26 H 1.1603 0.5431 0.1108 0.129 Uiso 1 1 calc R . .
C27 C 1.0940(10) 0.6381(9) 0.0665(5) 0.103(3) Uani 1 1 d U . .
H27 H 1.1299 0.6279 0.0405 0.124 Uiso 1 1 calc R . .
C28 C 0.4642(12) 0.9326(13) 0.3128(6) 0.126(4) Uani 1 1 d U . .
H28 H 0.4510 0.9705 0.2878 0.151 Uiso 1 1 calc R . .
C29 C 0.5272(11) 0.8807(11) 0.3071(6) 0.109(4) Uani 1 1 d U . .
H29 H 0.5437 0.8380 0.3295 0.131 Uiso 1 1 calc R . .
C30 C 0.5811(12) 0.8871(11) 0.2604(6) 0.104(3) Uani 1 1 d U . .
C31 C 0.6581(11) 0.8352(11) 0.2565(5) 0.104(3) Uani 1 1 d U . .
H31 H 0.6702 0.7938 0.2802 0.125 Uiso 1 1 calc R . .
C32 C 0.7220(10) 0.8382(11) 0.2199(5) 0.101(3) Uani 1 1 d U . .
H32 H 0.7727 0.7990 0.2181 0.121 Uiso 1 1 calc R . .
C33 C 0.7029(10) 0.9046(10) 0.1866(6) 0.096(3) Uani 1 1 d U . .
C34 C 0.6262(10) 0.9587(11) 0.1897(6) 0.102(3) Uani 1 1 d U . .
H34 H 0.6148 1.0020 0.1668 0.122 Uiso 1 1 calc R . .
C35 C 0.5678(11) 0.9512(10) 0.2241(5) 0.101(3) Uani 1 1 d U . .
H35 H 0.5162 0.9892 0.2248 0.121 Uiso 1 1 calc R . .
C36 C 0.7700(10) 0.9192(11) 0.1438(6) 0.094(3) Uani 1 1 d U . .

loop_
_atom_site_aniso_label
_atom_site_aniso_U_11
_atom_site_aniso_U_22
_atom_site_aniso_U_33
_atom_site_aniso_U_23
_atom_site_aniso_U_13
_atom_site_aniso_U_12
Cd1 0.0628(5) 0.0585(5) 0.0757(5) 0.0168(4) -0.0174(4) -0.0298(3)
N1 0.076(5) 0.065(4) 0.085(5) 0.008(4) -0.022(5) -0.043(4)
N2 0.063(4) 0.064(4) 0.092(5) 0.019(4) -0.018(4) -0.033(4)
O1 0.083(4) 0.061(4) 0.093(4) 0.018(4) -0.033(4) -0.014(3)
O2 0.101(5) 0.086(5) 0.107(6) 0.016(5) -0.025(5) -0.010(4)
O3 0.091(6) 0.145(7) 0.132(7) -0.033(6) -0.012(6) -0.014(6)
O4 0.117(5) 0.104(5) 0.122(5) -0.009(5) 0.002(5) -0.021(5)
C1 0.090(6) 0.075(6) 0.096(7) -0.005(6) -0.020(6) -0.049(5)
C2 0.080(6) 0.093(7) 0.125(8) -0.016(7) -0.006(6) -0.041(6)
C3 0.121(8) 0.058(6) 0.110(8) -0.002(6) -0.010(7) -0.035(6)
C4 0.098(6) 0.069(5) 0.100(6) 0.007(5) -0.017(6) -0.028(5)
C5 0.127(10) 0.121(10) 0.152(10) -0.015(9) 0.018(9) -0.092(8)
C6 0.149(8) 0.109(7) 0.164(9) -0.013(7) 0.009(8) -0.077(7)
C7 0.139(7) 0.113(7) 0.170(8) -0.011(7) 0.014(7) -0.075(6)
C8 0.099(6) 0.095(6) 0.153(7) -0.024(6) 0.012(6) -0.077(5)
C9 0.111(6) 0.110(6) 0.157(7) -0.012(6) 0.012(6) -0.072(6)
C10 0.097(6) 0.109(6) 0.149(7) -0.015(6) 0.006(6) -0.064(5)
C11 0.101(6) 0.107(6) 0.138(6) -0.020(6) 0.016(6) -0.063(5)
C12 0.116(6) 0.102(6) 0.153(7) -0.007(6) 0.009(6) -0.060(5)
C13 0.117(6) 0.111(6) 0.165(7) -0.013(6) 0.005(6) -0.067(6)
C14 0.095(5) 0.094(5) 0.131(5) -0.003(5) 0.011(5) -0.064(4)
C15 0.095(5) 0.093(5) 0.126(5) -0.001(5) 0.003(5) -0.059(4)
C15' 0.095(5) 0.093(5) 0.126(5) -0.001(5) 0.003(5) -0.059(4)
C14' 0.095(5) 0.094(5) 0.131(5) -0.003(5) 0.011(5) -0.064(4)
C16 0.101(5) 0.102(5) 0.115(6) 0.002(6) 0.003(6) -0.055(5)
C17 0.105(6) 0.084(5) 0.120(6) 0.007(5) 0.007(6) -0.047(5)
C18 0.097(6) 0.073(5) 0.115(6) 0.024(5) -0.004(6) -0.024(5)
C19 0.075(5) 0.092(5) 0.119(6) 0.016(6) -0.013(5) -0.036(5)
C20 0.085(5) 0.108(6) 0.129(6) 0.016(6) -0.002(6) -0.047(5)
C21 0.084(7) 0.056(6) 0.100(7) 0.010(6) -0.046(6) -0.011(5)
C22 0.091(6) 0.068(5) 0.115(7) -0.002(6) -0.047(6) 0.005(5)
C23 0.125(6) 0.080(6) 0.118(6) 0.012(6) -0.041(6) 0.011(5)
C24 0.133(8) 0.092(7) 0.119(8) 0.011(7) -0.039(7) 0.018(7)
C25 0.124(8) 0.091(7) 0.120(8) 0.010(7) -0.044(7) 0.014(7)
C26 0.108(7) 0.082(6) 0.134(8) 0.010(7) -0.043(7) 0.023(6)
C27 0.102(6) 0.087(6) 0.121(7) 0.014(6) -0.038(6) -0.002(6)
C28 0.116(8) 0.141(9) 0.122(8) -0.025(8) 0.012(8) 0.018(8)
C29 0.102(7) 0.098(7) 0.128(8) -0.033(7) 0.027(7) 0.022(7)
C30 0.105(6) 0.102(7) 0.104(7) -0.017(6) 0.020(6) -0.003(6)
C31 0.105(7) 0.101(6) 0.107(7) -0.009(6) 0.004(6) 0.007(6)
C32 0.093(6) 0.100(6) 0.109(7) -0.023(6) -0.007(6) 0.011(6)
C33 0.097(6) 0.088(6) 0.104(6) -0.013(6) 0.003(6) 0.004(5)
C34 0.092(6) 0.105(6) 0.108(7) -0.010(6) 0.002(6) 0.003(6)
C35 0.092(6) 0.100(6) 0.110(7) -0.014(6) 0.012(6) 0.008(6)
C36 0.085(6) 0.086(6) 0.112(7) -0.023(6) -0.017(6) -0.008(6)

loop_
_atom_type_symbol
_atom_type_description
_atom_type_scat_dispersion_real
_atom_type_scat_dispersion_imag
_atom_type_scat_source
C C 0.0033 0.0016 'International Tables Vol C Tables 4.2.6.8 and 6.1.1.4'
H H 0.0000 0.0000 'International Tables Vol C Tables 4.2.6.8 and 6.1.1.4'
N N 0.0061 0.0033 'International Tables Vol C Tables 4.2.6.8 and 6.1.1.4'
O O 0.0106 0.0060 'International Tables Vol C Tables 4.2.6.8 and 6.1.1.4'
Cd Cd -0.8075 1.2024 'International Tables Vol C Tables 4.2.6.8 and 6.1.1.4'

loop_
_geom_angle_atom_site_label_1
_geom_angle_atom_site_label_2
_geom_angle_atom_site_label_3
_geom_angle
_geom_angle_site_symmetry_1
_geom_angle_site_symmetry_3
O4 Cd1 N1 98.4(4) . .
O4 Cd1 N2 84.0(4) . .
N1 Cd1 N2 174.4(3) . .
O4 Cd1 O1 148.4(4) . .
N1 Cd1 O1 87.9(3) . .
N2 Cd1 O1 87.4(3) . .
O4 Cd1 O2 82.2(4) . .
N1 Cd1 O2 91.3(3) . .
N2 Cd1 O2 94.0(3) . .
O1 Cd1 O2 128.8(3) . .
O4 Cd1 O1 134.9(4) . 7
N1 Cd1 O1 93.1(3) . 7
N2 Cd1 O1 88.7(3) . 7
O1 Cd1 O1 75.0(3) . 7
O2 Cd1 O1 53.9(3) . 7
O4 Cd1 C36 27.1(4) . .
N1 Cd1 C36 101.0(4) . .
N2 Cd1 C36 78.7(4) . .
O1 Cd1 C36 121.3(4) . .
O2 Cd1 C36 109.0(5) . .
O1 Cd1 C36 158.4(4) 7 .
O4 Cd1 C21 107.4(5) . 7
N1 Cd1 C21 93.7(4) . 7
N2 Cd1 C21 90.4(3) . 7
O1 Cd1 C21 103.0(4) . 7
O2 Cd1 C21 26.0(3) . 7
O1 Cd1 C21 28.0(4) 7 7
C36 Cd1 C21 133.4(5) . 7
C1 N1 C4 114.1(9) . .
C1 N1 Cd1 126.0(8) . .
C4 N1 Cd1 119.8(9) . .
C19 N2 C18 116.8(10) . .
C19 N2 Cd1 121.6(9) . .
C18 N2 Cd1 121.3(8) . .
C21 O1 Cd1 165.6(8) . .
C21 O1 Cd1 89.4(7) . 7
Cd1 O1 Cd1 105.0(3) . 7
C21 O2 Cd1 92.0(8) 7 .
C36 O4 Cd1 96.6(10) . .
N1 C1 C2 131.3(13) . .
N1 C1 H1 114.3 . .
C2 C1 H1 114.3 . .
C1 C2 C5 112.7(14) . 1_665
C1 C2 H2 123.7 . .
C5 C2 H2 123.7 1_665 .
C5 C3 C4 119.5(14) 1_665 .
C5 C3 H3 120.2 1_665 .
C4 C3 H3 120.3 . .
N1 C4 C3 121.6(14) . .
N1 C4 H4 119.2 . .
C3 C4 H4 119.2 . .
C3 C5 C2 120.6(11) 1_445 1_445
C3 C5 C6 130.5(16) 1_445 .
C2 C5 C6 108.7(16) 1_445 .
C7 C6 C5 122.1(19) . .
C7 C6 H6 118.9 . .
C5 C6 H6 119.0 . .
C6 C7 C8 127(2) . .
C6 C7 H7 116.5 . .
C8 C7 H7 116.5 . .
C9 C8 C13 118.6(12) . .
C9 C8 C7 128.8(16) . .
C13 C8 C7 112.5(16) . .
C8 C9 C10 123.2(18) . .
C8 C9 H9 118.4 . .
C10 C9 H9 118.4 . .
C11 C10 C9 119.7(18) . .
C11 C10 H10 120.2 . .
C9 C10 H10 120.2 . .
C10 C11 C12 117.6(12) . .
C10 C11 C14 140.0(18) . .
C12 C11 C14 102.2(18) . .
C10 C11 C14' 108.5(18) . .
C12 C11 C14' 133.9(19) . .
C14 C11 C14' 31.7(14) . .
C11 C12 C13 121.9(18) . .
C11 C12 H12 119.1 . .
C13 C12 H12 119.1 . .
C8 C13 C12 118.8(17) . .
C8 C13 H13 120.6 . .
C12 C13 H13 120.6 . .
C15 C14 C11 116(3) . .
C15 C14 H14 122.2 . .
C11 C14 H14 122.2 . .
C14 C15 C16 119(3) . .
C14 C15 H15 120.4 . .
C16 C15 H15 120.4 . .
C14' C15' C16 109(3) . .
C14' C15' H15' 125.6 . .
C16 C15' H15' 125.6 . .
C15' C14' C11 119(3) . .
C15' C14' H14' 120.6 . .
C11 C14' H14' 120.6 . .
C17 C16 C20 114.3(12) . .
C17 C16 C15 109.5(17) . .
C20 C16 C15 136.1(17) . .
C17 C16 C15' 147.1(18) . .
C20 C16 C15' 98.5(16) . .
C15 C16 C15' 37.7(13) . .
C16 C17 C18 126.6(15) . .
C16 C17 H17 116.7 . .
C18 C17 H17 116.7 . .
N2 C18 C17 116.6(13) . .
N2 C18 H18 121.7 . .
C17 C18 H18 121.7 . .
N2 C19 C20 127.8(14) . .
N2 C19 H19 116.1 . .
C20 C19 H19 116.1 . .
C19 C20 C16 117.7(14) . .
C19 C20 H20 121.1 . .
C16 C20 H20 121.1 . .
O2 C21 O1 124.5(11) 7 .
O2 C21 C22 118.4(13) 7 .
O1 C21 C22 116.8(14) . .
O2 C21 Cd1 62.0(7) 7 7
O1 C21 Cd1 62.6(6) . 7
C22 C21 Cd1 170.1(9) . 7
C27 C22 C23 116.1(14) . .
C27 C22 C21 123.3(16) . .
C23 C22 C21 120.3(12) . .
C24 C23 C22 123.3(15) . .
C24 C23 H23 118.4 . .
C22 C23 H23 118.4 . .
C25 C24 C23 120.1(18) . .
C25 C24 H24 119.9 . .
C23 C24 H24 119.9 . .
C24 C25 C26 121.0(16) . .
C24 C25 C28 120.4(19) . 8_765
C26 C25 C28 118.5(15) . 8_765
C25 C26 C27 119.9(13) . .
C25 C26 H26 120.1 . .
C27 C26 H26 120.1 . .
C22 C27 C26 119.5(16) . .
C22 C27 H27 120.3 . .
C26 C27 H27 120.3 . .
C29 C28 C25 130(2) . 8_675
C29 C28 H28 114.9 . .
C25 C28 H28 114.9 8_675 .
C28 C29 C30 118(2) . .
C28 C29 H29 121.2 . .
C30 C29 H29 121.2 . .
C31 C30 C35 114.5(16) . .
C31 C30 C29 116.8(16) . .
C35 C30 C29 127.9(15) . .
C30 C31 C32 126.0(17) . .
C30 C31 H31 117.0 . .
C32 C31 H31 117.0 . .
C33 C32 C31 114.5(14) . .
C33 C32 H32 122.7 . .
C31 C32 H32 122.7 . .
C34 C33 C32 121.0(16) . .
C34 C33 C36 118.2(15) . .
C32 C33 C36 120.8(14) . .
C35 C34 C33 121.7(18) . .
C35 C34 H34 119.1 . .
C33 C34 H34 119.1 . .
C34 C35 C30 122.3(16) . .
C34 C35 H35 118.9 . .
C30 C35 H35 118.9 . .
O3 C36 O4 131.6(18) . .
O3 C36 C33 113.4(16) . .
O4 C36 C33 114.2(14) . .
O3 C36 Cd1 75.8(11) . .
O4 C36 Cd1 56.4(9) . .
C33 C36 Cd1 158.8(9) . .

loop_
_geom_bond_atom_site_label_1
_geom_bond_atom_site_label_2
_geom_bond_distance
_geom_bond_site_symmetry_2
Cd1 O4 2.256(11) .
Cd1 N1 2.266(7) .
Cd1 N2 2.308(7) .
Cd1 O1 2.340(9) .
Cd1 O2 2.439(9) .
Cd1 O1 2.450(7) 7
Cd1 C36 2.691(17) .
Cd1 C21 2.759(12) 7
N1 C1 1.254(16) .
N1 C4 1.351(15) .
N2 C19 1.297(15) .
N2 C18 1.350(15) .
O1 C21 1.295(15) .
O1 Cd1 2.450(7) 7
O2 C21 1.209(15) 7
O3 C36 1.174(16) .
O4 C36 1.232(17) .
C1 C2 1.365(14) .
C1 H1 0.9300 .
C2 C5 1.41(2) 1_665
C2 H2 0.9300 .
C3 C5 1.30(2) 1_665
C3 C4 1.411(16) .
C3 H3 0.9300 .
C4 H4 0.9300 .
C5 C3 1.30(2) 1_445
C5 C2 1.41(2) 1_445
C5 C6 1.552(19) .
C6 C7 1.218(15) .
C6 H6 0.9300 .
C7 C8 1.455(16) .
C7 H7 0.9300 .
C8 C9 1.30(2) .
C8 C13 1.39(2) .
C9 C10 1.416(16) .
C9 H9 0.9300 .
C10 C11 1.36(2) .
C10 H10 0.9300 .
C11 C12 1.36(2) .
C11 C14 1.53(3) .
C11 C14' 1.56(3) .
C12 C13 1.412(17) .
C12 H12 0.9300 .
C13 H13 0.9300 .
C14 C15 1.262(18) .
C14 H14 0.9300 .
C15 C16 1.50(3) .
C15 H15 0.9300 .
C15' C14' 1.232(18) .
C15' C16 1.57(3) .
C15' H15' 0.9300 .
C14' H14' 0.9300 .
C16 C17 1.26(2) .
C16 C20 1.45(2) .
C17 C18 1.423(16) .
C17 H17 0.9300 .
C18 H18 0.9300 .
C19 C20 1.307(16) .
C19 H19 0.9300 .
C20 H20 0.9300 .
C21 O2 1.209(15) 7
C21 C22 1.497(17) .
C21 Cd1 2.759(12) 7
C22 C27 1.365(17) .
C22 C23 1.44(2) .
C23 C24 1.402(19) .
C23 H23 0.9300 .
C24 C25 1.32(2) .
C24 H24 0.9300 .
C25 C26 1.39(2) .
C25 C28 1.47(2) 8_765
C26 C27 1.494(19) .
C26 H26 0.9300 .
C27 H27 0.9300 .
C28 C29 1.20(2) .
C28 C25 1.47(2) 8_675
C28 H28 0.9300 .
C29 C30 1.57(2) .
C29 H29 0.9300 .
C30 C31 1.350(19) .
C30 C35 1.42(2) .
C31 C32 1.415(19) .
C31 H31 0.9300 .
C32 C33 1.39(2) .
C32 H32 0.9300 .
C33 C34 1.363(19) .
C33 C36 1.60(2) .
C34 C35 1.32(2) .
C34 H34 0.9300 .
C35 H35 0.9300 .

loop_
_geom_torsion_atom_site_label_1
_geom_torsion_atom_site_label_2
_geom_torsion_atom_site_label_3
_geom_torsion_atom_site_label_4
_geom_torsion
_geom_torsion_site_symmetry_1
_geom_torsion_site_symmetry_2
_geom_torsion_site_symmetry_3
_geom_torsion_site_symmetry_4
O4 Cd1 N1 C1 129.1(12) . . . .
N2 Cd1 N1 C1 15(4) . . . .
O1 Cd1 N1 C1 -19.8(12) . . . .
O2 Cd1 N1 C1 -148.5(12) . . . .
O1 Cd1 N1 C1 -94.6(12) 7 . . .
C36 Cd1 N1 C1 101.8(12) . . . .
C21 Cd1 N1 C1 -122.7(12) 7 . . .
O4 Cd1 N1 C4 -48.8(11) . . . .
N2 Cd1 N1 C4 -163(3) . . . .
O1 Cd1 N1 C4 162.4(10) . . . .
O2 Cd1 N1 C4 33.6(10) . . . .
O1 Cd1 N1 C4 87.5(10) 7 . . .
C36 Cd1 N1 C4 -76.1(11) . . . .
C21 Cd1 N1 C4 59.5(11) 7 . . .
O4 Cd1 N2 C19 56.1(12) . . . .
N1 Cd1 N2 C19 171(3) . . . .
O1 Cd1 N2 C19 -154.4(11) . . . .
O2 Cd1 N2 C19 -25.7(12) . . . .
O1 Cd1 N2 C19 -79.3(11) 7 . . .
C36 Cd1 N2 C19 82.9(12) . . . .
C21 Cd1 N2 C19 -51.4(12) 7 . . .
O4 Cd1 N2 C18 -117.7(11) . . . .
N1 Cd1 N2 C18 -2(4) . . . .
O1 Cd1 N2 C18 31.8(11) . . . .
O2 Cd1 N2 C18 160.6(11) . . . .
O1 Cd1 N2 C18 106.9(11) 7 . . .
C36 Cd1 N2 C18 -90.8(11) . . . .
C21 Cd1 N2 C18 134.8(11) 7 . . .
O4 Cd1 O1 C21 -20(3) . . . .
N1 Cd1 O1 C21 82(3) . . . .
N2 Cd1 O1 C21 -94(3) . . . .
O2 Cd1 O1 C21 173(3) . . . .
O1 Cd1 O1 C21 176(3) 7 . . .
C36 Cd1 O1 C21 -19(3) . . . .
C21 Cd1 O1 C21 176(3) 7 . . .
O4 Cd1 O1 Cd1 163.4(5) . . . 7
N1 Cd1 O1 Cd1 -93.9(3) . . . 7
N2 Cd1 O1 Cd1 89.3(3) . . . 7
O2 Cd1 O1 Cd1 -3.9(5) . . . 7
O1 Cd1 O1 Cd1 -0.1(4) 7 . . 7
C36 Cd1 O1 Cd1 164.4(4) . . . 7
C21 Cd1 O1 Cd1 -0.6(4) 7 . . 7
O4 Cd1 O2 C21 -166.0(9) . . . 7
N1 Cd1 O2 C21 95.7(9) . . . 7
N2 Cd1 O2 C21 -82.7(9) . . . 7
O1 Cd1 O2 C21 7.2(10) . . . 7
O1 Cd1 O2 C21 2.8(7) 7 . . 7
C36 Cd1 O2 C21 -162.2(8) . . . 7
N1 Cd1 O4 C36 -97.9(9) . . . .
N2 Cd1 O4 C36 77.0(9) . . . .
O1 Cd1 O4 C36 2.0(12) . . . .
O2 Cd1 O4 C36 171.9(9) . . . .
O1 Cd1 O4 C36 159.2(8) 7 . . .
C21 Cd1 O4 C36 165.6(9) 7 . . .
C4 N1 C1 C2 0(2) . . . .
Cd1 N1 C1 C2 -177.6(14) . . . .
N1 C1 C2 C5 -3(3) . . . 1_665
C1 N1 C4 C3 3(2) . . . .
Cd1 N1 C4 C3 -178.8(10) . . . .
C5 C3 C4 N1 -3(2) 1_665 . . .
C3 C5 C6 C7 -31(3) 1_445 . . .
C2 C5 C6 C7 154(2) 1_445 . . .
C5 C6 C7 C8 -175.9(16) . . . .
C6 C7 C8 C9 -17(4) . . . .
C6 C7 C8 C13 167(2) . . . .
C13 C8 C9 C10 0(3) . . . .
C7 C8 C9 C10 -176.0(17) . . . .
C8 C9 C10 C11 0(3) . . . .
C9 C10 C11 C12 2(3) . . . .
C9 C10 C11 C14 175(3) . . . .
C9 C10 C11 C14' 179.9(19) . . . .
C10 C11 C12 C13 -4(3) . . . .
C14 C11 C12 C13 180(2) . . . .
C14' C11 C12 C13 178(2) . . . .
C9 C8 C13 C12 -3(3) . . . .
C7 C8 C13 C12 173.9(16) . . . .
C11 C12 C13 C8 5(3) . . . .
C10 C11 C14 C15 10(5) . . . .
C12 C11 C14 C15 -176(3) . . . .
C14' C11 C14 C15 1(3) . . . .
C11 C14 C15 C16 -176(2) . . . .
C16 C15' C14' C11 -173(2) . . . .
C10 C11 C14' C15' -158(3) . . . .
C12 C11 C14' C15' 20(5) . . . .
C14 C11 C14' C15' 17(3) . . . .
C14 C15 C16 C17 -161(3) . . . .
C14 C15 C16 C20 23(4) . . . .
C14 C15 C16 C15' 16(3) . . . .
C14' C15' C16 C17 4(5) . . . .
C14' C15' C16 C20 -176(3) . . . .
C14' C15' C16 C15 -1(3) . . . .
C20 C16 C17 C18 -5(3) . . . .
C15 C16 C17 C18 178.4(19) . . . .
C15' C16 C17 C18 175(3) . . . .
C19 N2 C18 C17 -1(2) . . . .
Cd1 N2 C18 C17 173.4(11) . . . .
C16 C17 C18 N2 3(3) . . . .
C18 N2 C19 C20 0(2) . . . .
Cd1 N2 C19 C20 -173.7(14) . . . .
N2 C19 C20 C16 -2(3) . . . .
C17 C16 C20 C19 4(2) . . . .
C15 C16 C20 C19 180(2) . . . .
C15' C16 C20 C19 -176.1(19) . . . .
Cd1 O1 C21 O2 -171(2) . . . 7
Cd1 O1 C21 O2 5.1(13) 7 . . 7
Cd1 O1 C21 C22 15(4) . . . .
Cd1 O1 C21 C22 -168.9(9) 7 . . .
Cd1 O1 C21 Cd1 -176(3) . . . 7
O2 C21 C22 C27 8.3(19) 7 . . .
O1 C21 C22 C27 -177.4(11) . . . .
Cd1 C21 C22 C27 98(7) 7 . . .
O2 C21 C22 C23 -165.2(13) 7 . . .
O1 C21 C22 C23 9.2(18) . . . .
Cd1 C21 C22 C23 -75(7) 7 . . .
C27 C22 C23 C24 -3(2) . . . .
C21 C22 C23 C24 171.0(13) . . . .
C22 C23 C24 C25 4(2) . . . .
C23 C24 C25 C26 0(2) . . . .
C23 C24 C25 C28 -178.3(15) . . . 8_765
C24 C25 C26 C27 -3(2) . . . .
C28 C25 C26 C27 174.6(14) 8_765 . . .
C23 C22 C27 C26 -0.9(19) . . . .
C21 C22 C27 C26 -174.6(12) . . . .
C25 C26 C27 C22 4(2) . . . .
C25 C28 C29 C30 -176.9(16) 8_675 . . .
C28 C29 C30 C31 172.9(16) . . . .
C28 C29 C30 C35 4(3) . . . .
C35 C30 C31 C32 -2(2) . . . .
C29 C30 C31 C32 -172.6(14) . . . .
C30 C31 C32 C33 3(2) . . . .
C31 C32 C33 C34 -2(2) . . . .
C31 C32 C33 C36 178.0(12) . . . .
C32 C33 C34 C35 1(2) . . . .
C36 C33 C34 C35 -179.5(13) . . . .
C33 C34 C35 C30 0(2) . . . .
C31 C30 C35 C34 0(2) . . . .
C29 C30 C35 C34 169.5(15) . . . .
Cd1 O4 C36 O3 10.2(19) . . . .
Cd1 O4 C36 C33 -158.3(10) . . . .
C34 C33 C36 O3 -175.9(14) . . . .
C32 C33 C36 O3 4(2) . . . .
C34 C33 C36 O4 -5(2) . . . .
C32 C33 C36 O4 174.6(13) . . . .
C34 C33 C36 Cd1 -64(3) . . . .
C32 C33 C36 Cd1 116(3) . . . .
O4 Cd1 C36 O3 -172.1(15) . . . .
N1 Cd1 C36 O3 -85.3(9) . . . .
N2 Cd1 C36 O3 89.0(9) . . . .
O1 Cd1 C36 O3 9.1(10) . . . .
O2 Cd1 C36 O3 179.4(8) . . . .
O1 Cd1 C36 O3 144.7(9) 7 . . .
C21 Cd1 C36 O3 168.8(8) 7 . . .
N1 Cd1 C36 O4 86.8(9) . . . .
N2 Cd1 C36 O4 -98.8(9) . . . .
O1 Cd1 C36 O4 -178.8(7) . . . .
O2 Cd1 C36 O4 -8.4(9) . . . .
O1 Cd1 C36 O4 -43.2(15) 7 . . .
C21 Cd1 C36 O4 -19.1(11) 7 . . .
O4 Cd1 C36 C33 69(3) . . . .
N1 Cd1 C36 C33 156(3) . . . .
N2 Cd1 C36 C33 -30(3) . . . .
O1 Cd1 C36 C33 -110(3) . . . .
O2 Cd1 C36 C33 61(3) . . . .
O1 Cd1 C36 C33 26(4) 7 . . .
C21 Cd1 C36 C33 50(3) 7 . . .
